data_8100710
loop_
_publ_author_name
'Smyth, D. R.'
'Tiekink, E. R. T.'

_publ_section_title
;
Crystal structure of bis(benzamide-2-thiolato)(\m~2~-bis(diphenylphosphino)
ethane)digold(I), C~40~H~36~Au~2~N~2~O~2~P~2~S~2~
;
_journal_issue 3
_journal_name_full 'Zeitschrift f\"ur Kristallographie - New Crystal Structures'
_journal_page_first 361
_journal_page_last 362
_journal_volume 217
_journal_year 2002
_chemical_formula_moiety 'C40 H36 Au2 N2 O2 P2 S2 '
_chemical_formula_structural 'C40 H36 Au2 N2 O2 P2 S2'
_chemical_formula_sum 'C40 H36 Au2 N2 O2 P2 S2'
_chemical_formula_weight 1096.74
_space_group_IT_number 2
_symmetry_cell_setting triclinic
_symmetry_Int_Tables_number 2
_symmetry_space_group_name_Hall '-P 1'
_symmetry_space_group_name_H-M 'P -1'
_cell_angle_alpha 107.54(2)
_cell_angle_beta 113.578(18)
_cell_angle_gamma 84.84(2)
_cell_formula_units_Z 1
_cell_length_a 10.673(2)
_cell_length_b 11.078(2)
_cell_length_c 9.066(2)
_cell_measurement_temperature 173.2
_cell_volume 936.2(4)
_diffrn_ambient_temperature 173
_exptl_crystal_density_diffrn 1.945
_cod_original_formula_sum 'C40 H36 Au2 N2 O2 P2 S2 '
_cod_database_code 8100710

loop_
_symmetry_equiv_pos_as_xyz
'  +x,  +y,  +z'
'  -x,  -y,  -z'

loop_
_atom_site_label
_atom_site_type_symbol
_atom_site_fract_x
_atom_site_fract_y
_atom_site_fract_z
_atom_site_U_iso_or_equiv
_atom_site_adp_type
_atom_site_occupancy
_atom_site_symmetry_multiplicity
_atom_site_calc_flag
_atom_site_refinement_flags
_atom_site_disorder_assembly
_atom_site_disorder_group
Au Au 0.206033(19) 0.467821(17) 0.14226(2) 0.02370(6) Uani 1 2 d . . .
S2 S 0.03204(13) 0.31580(12) -0.02712(15) 0.0298(3) Uani 1 2 d . . .
P1 P 0.38772(12) 0.60136(11) 0.31062(15) 0.0213(2) Uani 1 2 d . . .
O1 O 0.0860(5) 0.3488(4) 0.5103(5) 0.0505(12) Uani 1 2 d . . .
N1 N -0.0361(5) 0.4131(4) 0.2833(6) 0.0421(12) Uani 1 2 d . . .
H1a H -0.0679 0.4773 0.3416 0.051 Uiso 1 2 calc R . .
H1b H -0.0607 0.4006 0.1747 0.051 Uiso 1 2 calc R . .
C1 C 0.0961(5) 0.2205(5) 0.2543(6) 0.0288(11) Uani 1 2 d . . .
C2 C 0.0918(5) 0.2046(5) 0.0927(6) 0.0288(11) Uani 1 2 d . . .
C3 C 0.1401(5) 0.0916(5) 0.0143(7) 0.0354(12) Uani 1 2 d . . .
H3 H 0.1390 0.0804 -0.0943 0.042 Uiso 1 2 calc R . .
C4 C 0.1885(6) -0.0025(5) 0.0896(8) 0.0421(14) Uani 1 2 d . . .
H4 H 0.2188 -0.0788 0.0332 0.050 Uiso 1 2 calc R . .
C5 C 0.1928(6) 0.0150(5) 0.2511(8) 0.0402(13) Uani 1 2 d . . .
H5 H 0.2276 -0.0488 0.3060 0.048 Uiso 1 2 calc R . .
C6 C 0.1469(5) 0.1245(5) 0.3297(7) 0.0362(12) Uani 1 2 d . . .
H6 H 0.1498 0.1352 0.4390 0.043 Uiso 1 2 calc R . .
C7 C 0.0480(5) 0.3359(5) 0.3582(6) 0.0309(11) Uani 1 2 d . . .
C11 C 0.4619(5) 0.6556(4) 0.1937(6) 0.0243(10) Uani 1 2 d . . .
C12 C 0.3746(5) 0.6839(5) 0.0480(6) 0.0325(11) Uani 1 2 d . . .
H12 H 0.2785 0.6749 0.0129 0.039 Uiso 1 2 calc R . .
C13 C 0.4270(7) 0.7254(5) -0.0473(7) 0.0438(14) Uani 1 2 d . . .
H13 H 0.3667 0.7449 -0.1468 0.053 Uiso 1 2 calc R . .
C14 C 0.5659(6) 0.7381(5) 0.0030(7) 0.0384(13) Uani 1 2 d . . .
H14 H 0.6017 0.7677 -0.0610 0.046 Uiso 1 2 calc R . .
C15 C 0.6533(6) 0.7083(5) 0.1454(7) 0.0355(12) Uani 1 2 d . . .
H15 H 0.7493 0.7154 0.1781 0.043 Uiso 1 2 calc R . .
C16 C 0.6027(5) 0.6683(5) 0.2409(6) 0.0294(11) Uani 1 2 d . . .
H16 H 0.6642 0.6490 0.3401 0.035 Uiso 1 2 calc R . .
C21 C 0.3530(5) 0.7406(4) 0.4554(5) 0.0233(9) Uani 1 2 d . . .
C22 C 0.2273(5) 0.7494(5) 0.4698(6) 0.0298(11) Uani 1 2 d . . .
H22 H 0.1595 0.6834 0.4036 0.036 Uiso 1 2 calc R . .
C23 C 0.2019(6) 0.8547(5) 0.5807(7) 0.0385(13) Uani 1 2 d . . .
H23 H 0.1165 0.8607 0.5917 0.046 Uiso 1 2 calc R . .
C24 C 0.2988(6) 0.9507(5) 0.6752(7) 0.0401(13) Uani 1 2 d . . .
H24 H 0.2796 1.0233 0.7501 0.048 Uiso 1 2 calc R . .
C25 C 0.4242(6) 0.9432(5) 0.6629(7) 0.0407(13) Uani 1 2 d . . .
H25 H 0.4915 1.0096 0.7304 0.049 Uiso 1 2 calc R . .
C26 C 0.4516(5) 0.8382(5) 0.5516(6) 0.0331(11) Uani 1 2 d . . .
H26 H 0.5371 0.8330 0.5410 0.040 Uiso 1 2 calc R . .
C31 C 0.5265(5) 0.5275(4) 0.4484(6) 0.0249(10) Uani 1 2 d . . .
H31a H 0.5638 0.4589 0.3799 0.030 Uiso 1 2 calc R . .
H31b H 0.6011 0.5912 0.5257 0.030 Uiso 1 2 calc R . .

loop_
_atom_site_aniso_label
_atom_site_aniso_U_11
_atom_site_aniso_U_22
_atom_site_aniso_U_33
_atom_site_aniso_U_23
_atom_site_aniso_U_13
_atom_site_aniso_U_12
Au 0.02321(10) 0.02330(9) 0.02429(9) 0.00690(6) 0.00903(7) 0.00083(6)
S2 0.0279(6) 0.0304(6) 0.0266(6) 0.0059(5) 0.0071(5) -0.0032(5)
P1 0.0219(6) 0.0207(5) 0.0227(6) 0.0083(4) 0.0093(5) 0.0028(4)
O1 0.061(3) 0.054(3) 0.034(2) 0.0115(19) 0.021(2) 0.021(2)
N1 0.042(3) 0.047(3) 0.031(2) 0.008(2) 0.015(2) 0.021(2)
C1 0.024(2) 0.030(2) 0.030(2) 0.005(2) 0.011(2) -0.0003(19)
C2 0.021(2) 0.028(2) 0.036(3) 0.006(2) 0.012(2) -0.0020(19)
C3 0.034(3) 0.036(3) 0.041(3) 0.003(2) 0.025(2) 0.001(2)
C4 0.034(3) 0.031(3) 0.062(4) 0.010(3) 0.024(3) 0.008(2)
C5 0.037(3) 0.032(3) 0.052(3) 0.016(2) 0.015(3) 0.006(2)
C6 0.034(3) 0.039(3) 0.035(3) 0.012(2) 0.011(2) -0.003(2)
C7 0.026(3) 0.033(3) 0.031(3) 0.004(2) 0.012(2) 0.000(2)
C11 0.026(2) 0.021(2) 0.025(2) 0.0072(17) 0.0095(19) 0.0012(18)
C12 0.028(3) 0.038(3) 0.032(3) 0.014(2) 0.011(2) 0.005(2)
C13 0.060(4) 0.043(3) 0.034(3) 0.021(2) 0.018(3) 0.003(3)
C14 0.058(4) 0.030(3) 0.041(3) 0.006(2) 0.035(3) -0.001(2)
C15 0.038(3) 0.036(3) 0.036(3) 0.004(2) 0.022(2) 0.000(2)
C16 0.029(3) 0.035(3) 0.025(2) 0.009(2) 0.012(2) 0.002(2)
C21 0.025(2) 0.025(2) 0.021(2) 0.0082(17) 0.0097(18) 0.0054(18)
C22 0.028(3) 0.030(2) 0.030(3) 0.006(2) 0.012(2) 0.000(2)
C23 0.044(3) 0.037(3) 0.043(3) 0.008(2) 0.030(3) 0.004(2)
C24 0.051(4) 0.035(3) 0.040(3) 0.000(2) 0.032(3) 0.004(2)
C25 0.051(4) 0.031(3) 0.043(3) 0.001(2) 0.025(3) -0.008(2)
C26 0.031(3) 0.032(3) 0.035(3) 0.004(2) 0.016(2) -0.001(2)
C31 0.023(2) 0.029(2) 0.028(2) 0.0128(19) 0.013(2) 0.0051(18)

loop_
_geom_bond_atom_site_label_1
_geom_bond_atom_site_label_2
_geom_bond_distance
_geom_bond_site_symmetry_2
_geom_bond_publ_flag
Au P1 2.2507(14) . ?
Au S2 2.3163(14) . ?
S2 C2 1.794(5) . ?
P1 C11 1.803(5) . ?
P1 C21 1.818(5) . ?
P1 C31 1.828(4) . ?
O1 C7 1.238(6) . ?
N1 C7 1.312(6) . ?
C1 C6 1.390(7) . ?
C1 C2 1.404(7) . ?
C1 C7 1.526(7) . ?
C2 C3 1.406(7) . ?
C3 C4 1.368(8) . ?
C4 C5 1.400(9) . ?
C5 C6 1.367(7) . ?
C11 C12 1.387(6) . ?
C11 C16 1.396(7) . ?
C12 C13 1.394(8) . ?
C13 C14 1.372(9) . ?
C14 C15 1.373(8) . ?
C15 C16 1.374(7) . ?
C21 C22 1.391(7) . ?
C21 C26 1.393(7) . ?
C22 C23 1.379(7) . ?
C23 C24 1.370(8) . ?
C24 C25 1.380(8) . ?
C25 C26 1.387(7) . ?
C31 C31 1.548(9) 2_666 ?
